data_7025157
loop_
_publ_author_name
'Babashkina, Maria G.'
'Safin, Damir A.'
'Fayon, Franck'
'Rakhmatullin, Aydar I.'
'Sokolov, Felix D.'
'Klein, Axel'
'Krivolapov, Dmitriy B.'
'Pape, Tania'
'Hahn, F. Ekkehardt'
'Kozlowski, Henryk'

_publ_section_title
;
 Copper(I) complexes with N-(diisopropoxythiophosphoryl)thiobenzamide
 PhC(S)NHP(S)(OiPr)2.
;
_journal_issue 35
_journal_name_full 'Dalton transactions (Cambridge, England : 2003)'
_journal_page_first 8261
_journal_page_last 8268
_journal_paper_doi 10.1039/b925478a
_journal_volume 39
_journal_year 2010
_chemical_formula_sum 'C23 H27 Cu N3 O2 P S2'
_chemical_formula_weight 536.11
_chemical_name_systematic
;
?
;
_space_group_IT_number 14
_symmetry_cell_setting monoclinic
_symmetry_space_group_name_Hall '-P 2yn'
_symmetry_space_group_name_H-M 'P 1 21/n 1'
_atom_sites_solution_hydrogens geom
_atom_sites_solution_primary direct
_atom_sites_solution_secondary difmap
_audit_creation_method SHELXL-97
_cell_angle_alpha 90.00
_cell_angle_beta 106.348(2)
_cell_angle_gamma 90.00
_cell_formula_units_Z 4
_cell_length_a 12.1311(15)
_cell_length_b 9.9187(12)
_cell_length_c 21.333(3)
_cell_measurement_reflns_used 900
_cell_measurement_temperature 153(2)
_cell_measurement_theta_max 22.5
_cell_measurement_theta_min 1
_cell_volume 2463.1(5)
_computing_cell_refinement 'SAINT (Bruker AXS, 2000)'
_computing_data_collection 'SMART (Bruker AXS, 2000)'
_computing_data_reduction 'SAINT,SADABS (Bruker AXS, 2000)'
_computing_molecular_graphics
;
ORTEP3,L.J. Farrugia, J. Appl. Cryst. (1997) 30, 565
;
_computing_structure_refinement 'SHELXL-97 (Sheldrick, 1997)'
_computing_structure_solution 'SHELXS-97 (Sheldrick, 1990)'
_diffrn_ambient_temperature 153(2)
_diffrn_detector_area_resol_mean 80
_diffrn_measured_fraction_theta_full 0.993
_diffrn_measured_fraction_theta_max 0.993
_diffrn_measurement_device_type 'CCD area detector'
_diffrn_measurement_method 'Omega and Phi scans'
_diffrn_radiation_monochromator graphite
_diffrn_radiation_source 'rotating anode'
_diffrn_radiation_type MoK\a
_diffrn_radiation_wavelength 0.71073
_diffrn_reflns_av_R_equivalents 0.0475
_diffrn_reflns_av_sigmaI/netI 0.0470
_diffrn_reflns_limit_h_max 16
_diffrn_reflns_limit_h_min -17
_diffrn_reflns_limit_k_max 13
_diffrn_reflns_limit_k_min -13
_diffrn_reflns_limit_l_max 30
_diffrn_reflns_limit_l_min -30
_diffrn_reflns_number 27576
_diffrn_reflns_theta_full 30.05
_diffrn_reflns_theta_max 30.05
_diffrn_reflns_theta_min 1.75
_exptl_absorpt_coefficient_mu 1.146
_exptl_absorpt_correction_T_max 0.9241
_exptl_absorpt_correction_T_min 0.7704
_exptl_absorpt_correction_type multi-scan
_exptl_absorpt_process_details
;
Corrections were done with the SADABS program, utilizing the none merged
raw data obtained from the integration process. Integration and final cell
refinement were done with SAINT.

SADABS reports ratio of Tmin/Tmax = 0.856507

;
_exptl_crystal_colour red
_exptl_crystal_density_diffrn 1.446
_exptl_crystal_density_method 'not measured'
_exptl_crystal_description 'transparent prism'
_exptl_crystal_F_000 1112
_exptl_crystal_size_max 0.24
_exptl_crystal_size_mid 0.09
_exptl_crystal_size_min 0.07
_refine_diff_density_max 0.493
_refine_diff_density_min -0.307
_refine_diff_density_rms 0.076
_refine_ls_extinction_method none
_refine_ls_goodness_of_fit_ref 1.030
_refine_ls_hydrogen_treatment noref
_refine_ls_matrix_type full
_refine_ls_number_parameters 293
_refine_ls_number_reflns 7149
_refine_ls_number_restraints 0
_refine_ls_restrained_S_all 1.030
_refine_ls_R_factor_all 0.0587
_refine_ls_R_factor_gt 0.0420
_refine_ls_shift/su_max 0.000
_refine_ls_shift/su_mean 0.000
_refine_ls_structure_factor_coef Fsqd
_refine_ls_weighting_details 'calc w=1/[\s^2^(Fo^2^)+(0.0410P)^2^+0.9892P] where P=(Fo^2^+2Fc^2^)/3'
_refine_ls_weighting_scheme calc
_refine_ls_wR_factor_gt 0.0884
_refine_ls_wR_factor_ref 0.0943
_reflns_number_gt 5679
_reflns_number_total 7149
_reflns_threshold_expression >2sigma(I)
_cod_data_source_file b925478a.txt
_cod_data_source_block '[Cu_bipy_L].cif'
_cod_original_sg_symbol_H-M P2(1)/n
_cod_database_code 7025157

loop_
_symmetry_equiv_pos_as_xyz
'x, y, z'
'-x+1/2, y+1/2, -z+1/2'
'-x, -y, -z'
'x-1/2, -y-1/2, z-1/2'

loop_
_atom_site_label
_atom_site_type_symbol
_atom_site_fract_x
_atom_site_fract_y
_atom_site_fract_z
_atom_site_U_iso_or_equiv
_atom_site_adp_type
_atom_site_occupancy
_atom_site_symmetry_multiplicity
_atom_site_calc_flag
_atom_site_refinement_flags
Cu1 Cu 0.37418(2) 0.19008(3) 0.102855(12) 0.02094(7) Uani 1 1 d .
S1 S 0.30451(4) 0.39888(5) 0.11663(2) 0.02119(11) Uani 1 1 d .
S2 S 0.46997(5) 0.09794(5) 0.19728(2) 0.02127(11) Uani 1 1 d .
P1 P 0.44415(4) 0.43749(5) 0.18786(2) 0.01553(10) Uani 1 1 d .
O1 O 0.55280(12) 0.44495(14) 0.16098(7) 0.0189(3) Uani 1 1 d .
O2 O 0.43980(12) 0.58615(13) 0.21366(7) 0.0188(3) Uani 1 1 d .
N1 N 0.43370(15) 0.20549(17) 0.01941(8) 0.0219(4) Uani 1 1 d .
N2 N 0.27913(15) 0.04059(18) 0.04341(8) 0.0220(4) Uani 1 1 d .
N3 N 0.47244(14) 0.34580(16) 0.25383(8) 0.0174(3) Uani 1 1 d .
C1 C 0.5053(2) 0.2998(2) 0.00853(11) 0.0273(5) Uani 1 1 d .
H1 H 0.5348 0.3655 0.0414 0.033 Uiso 1 1 calc R
C2 C 0.5381(2) 0.3055(3) -0.04849(12) 0.0328(5) Uani 1 1 d .
H2 H 0.5891 0.3737 -0.0546 0.039 Uiso 1 1 calc R
C3 C 0.4954(2) 0.2104(3) -0.09616(12) 0.0353(6) Uani 1 1 d .
H3 H 0.5173 0.2112 -0.1356 0.042 Uiso 1 1 calc R
C4 C 0.4202(2) 0.1135(2) -0.08583(11) 0.0309(5) Uani 1 1 d .
H4 H 0.3899 0.0470 -0.1181 0.037 Uiso 1 1 calc R
C5 C 0.38940(18) 0.1146(2) -0.02767(10) 0.0216(4) Uani 1 1 d .
C6 C 0.30655(19) 0.0186(2) -0.01303(10) 0.0222(4) Uani 1 1 d .
C7 C 0.2579(2) -0.0868(2) -0.05445(11) 0.0331(5) Uani 1 1 d .
H7 H 0.2774 -0.1002 -0.0941 0.040 Uiso 1 1 calc R
C8 C 0.1809(2) -0.1720(3) -0.03750(13) 0.0402(6) Uani 1 1 d .
H8 H 0.1468 -0.2445 -0.0653 0.048 Uiso 1 1 calc R
C9 C 0.1541(2) -0.1505(3) 0.02023(14) 0.0383(6) Uani 1 1 d .
H9 H 0.1016 -0.2080 0.0330 0.046 Uiso 1 1 calc R
C10 C 0.2050(2) -0.0436(2) 0.05921(12) 0.0303(5) Uani 1 1 d .
H10 H 0.1865 -0.0293 0.0991 0.036 Uiso 1 1 calc R
C11 C 0.48345(16) 0.21449(19) 0.25824(9) 0.0163(4) Uani 1 1 d .
C12 C 0.51690(17) 0.1600(2) 0.32657(9) 0.0171(4) Uani 1 1 d .
C13 C 0.47433(17) 0.0380(2) 0.34179(10) 0.0190(4) Uani 1 1 d .
H13 H 0.4210 -0.0114 0.3086 0.023 Uiso 1 1 calc R
C14 C 0.50884(18) -0.0123(2) 0.40472(10) 0.0212(4) Uani 1 1 d .
H14 H 0.4773 -0.0943 0.4149 0.025 Uiso 1 1 calc R
C15 C 0.58945(19) 0.0569(2) 0.45309(10) 0.0243(4) Uani 1 1 d .
H15 H 0.6157 0.0203 0.4959 0.029 Uiso 1 1 calc R
C16 C 0.6315(2) 0.1794(2) 0.43882(10) 0.0279(5) Uani 1 1 d .
H16 H 0.6861 0.2274 0.4720 0.033 Uiso 1 1 calc R
C17 C 0.59418(19) 0.2322(2) 0.37621(10) 0.0244(4) Uani 1 1 d .
H17 H 0.6212 0.3178 0.3670 0.029 Uiso 1 1 calc R
C18 C 0.35529(19) 0.6264(2) 0.24746(11) 0.0247(4) Uani 1 1 d .
H18 H 0.2996 0.5512 0.2457 0.030 Uiso 1 1 calc R
C19 C 0.2930(2) 0.7472(2) 0.21148(14) 0.0351(6) Uani 1 1 d .
H19A H 0.3487 0.8181 0.2103 0.053 Uiso 1 1 calc R
H19B H 0.2384 0.7810 0.2340 0.053 Uiso 1 1 calc R
H19C H 0.2515 0.7212 0.1667 0.053 Uiso 1 1 calc R
C20 C 0.4203(3) 0.6552(3) 0.31763(12) 0.0411(6) Uani 1 1 d .
H20A H 0.4600 0.5733 0.3378 0.062 Uiso 1 1 calc R
H20B H 0.3664 0.6844 0.3416 0.062 Uiso 1 1 calc R
H20C H 0.4768 0.7266 0.3191 0.062 Uiso 1 1 calc R
C21 C 0.67077(18) 0.4477(2) 0.20482(11) 0.0280(5) Uani 1 1 d .
H21 H 0.6762 0.3831 0.2415 0.034 Uiso 1 1 calc R
C22 C 0.7471(2) 0.3999(3) 0.16537(14) 0.0434(7) Uani 1 1 d .
H22A H 0.7213 0.3110 0.1470 0.065 Uiso 1 1 calc R
H22B H 0.8262 0.3934 0.1934 0.065 Uiso 1 1 calc R
H22C H 0.7438 0.4638 0.1299 0.065 Uiso 1 1 calc R
C23 C 0.7021(2) 0.5850(4) 0.23242(19) 0.0674(11) Uani 1 1 d .
H23A H 0.6938 0.6498 0.1967 0.101 Uiso 1 1 calc R
H23B H 0.7819 0.5848 0.2598 0.101 Uiso 1 1 calc R
H23C H 0.6512 0.6108 0.2589 0.101 Uiso 1 1 calc R

loop_
_atom_site_aniso_label
_atom_site_aniso_U_11
_atom_site_aniso_U_22
_atom_site_aniso_U_33
_atom_site_aniso_U_23
_atom_site_aniso_U_13
_atom_site_aniso_U_12
Cu1 0.02603(14) 0.02009(13) 0.01567(12) -0.00164(9) 0.00417(10) -0.00176(10)
S1 0.0190(2) 0.0204(2) 0.0211(2) -0.00011(19) 0.00067(19) 0.00059(18)
S2 0.0285(3) 0.0172(2) 0.0168(2) -0.00156(18) 0.00409(19) 0.00349(19)
P1 0.0164(2) 0.0140(2) 0.0166(2) -0.00004(18) 0.00527(18) -0.00069(18)
O1 0.0173(7) 0.0210(7) 0.0197(7) 0.0000(5) 0.0070(5) -0.0012(5)
O2 0.0203(7) 0.0147(7) 0.0239(7) -0.0018(5) 0.0105(6) -0.0014(5)
N1 0.0248(9) 0.0207(9) 0.0202(8) 0.0008(7) 0.0063(7) 0.0020(7)
N2 0.0235(9) 0.0204(9) 0.0212(8) -0.0006(7) 0.0048(7) 0.0012(7)
N3 0.0180(8) 0.0166(8) 0.0174(8) -0.0001(6) 0.0047(6) -0.0015(6)
C1 0.0309(12) 0.0240(11) 0.0273(11) 0.0024(9) 0.0086(9) -0.0011(9)
C2 0.0345(13) 0.0331(13) 0.0346(13) 0.0101(10) 0.0158(11) 0.0027(10)
C3 0.0433(14) 0.0418(14) 0.0268(12) 0.0081(10) 0.0197(11) 0.0099(11)
C4 0.0402(14) 0.0312(12) 0.0223(11) -0.0018(9) 0.0104(10) 0.0062(10)
C5 0.0267(11) 0.0191(10) 0.0178(9) 0.0022(8) 0.0043(8) 0.0060(8)
C6 0.0267(11) 0.0182(10) 0.0185(9) -0.0011(7) 0.0012(8) 0.0034(8)
C7 0.0429(14) 0.0270(12) 0.0255(11) -0.0069(9) 0.0029(10) -0.0027(10)
C8 0.0430(15) 0.0293(13) 0.0412(15) -0.0125(11) 0.0004(12) -0.0096(11)
C9 0.0343(14) 0.0307(13) 0.0493(16) -0.0046(11) 0.0107(12) -0.0108(10)
C10 0.0303(12) 0.0288(12) 0.0334(12) -0.0020(9) 0.0116(10) -0.0033(9)
C11 0.0127(9) 0.0190(9) 0.0166(9) -0.0012(7) 0.0033(7) -0.0010(7)
C12 0.0169(9) 0.0190(9) 0.0162(9) 0.0002(7) 0.0057(7) 0.0015(7)
C13 0.0183(9) 0.0175(9) 0.0200(9) -0.0008(7) 0.0037(8) -0.0006(7)
C14 0.0224(10) 0.0199(10) 0.0220(10) 0.0031(8) 0.0073(8) -0.0006(8)
C15 0.0278(11) 0.0280(11) 0.0168(9) 0.0030(8) 0.0055(8) 0.0005(9)
C16 0.0299(12) 0.0323(12) 0.0181(10) -0.0013(9) 0.0012(9) -0.0082(9)
C17 0.0285(11) 0.0237(10) 0.0197(10) -0.0005(8) 0.0049(8) -0.0081(8)
C18 0.0270(11) 0.0178(10) 0.0361(12) -0.0048(8) 0.0201(10) -0.0026(8)
C19 0.0259(12) 0.0243(12) 0.0571(16) -0.0014(11) 0.0150(11) 0.0054(9)
C20 0.0624(18) 0.0342(13) 0.0335(13) -0.0070(11) 0.0248(13) -0.0015(12)
C21 0.0149(10) 0.0367(12) 0.0323(12) 0.0046(10) 0.0065(9) 0.0022(9)
C22 0.0251(13) 0.0487(16) 0.0606(18) -0.0173(14) 0.0189(12) -0.0015(11)
C23 0.0221(13) 0.076(2) 0.096(3) -0.055(2) 0.0029(15) -0.0038(14)

loop_
_atom_type_symbol
_atom_type_description
_atom_type_scat_dispersion_real
_atom_type_scat_dispersion_imag
_atom_type_scat_source
C C 0.0033 0.0016 'International Tables Vol C Tables 4.2.6.8 and 6.1.1.4'
H H 0.0000 0.0000 'International Tables Vol C Tables 4.2.6.8 and 6.1.1.4'
N N 0.0061 0.0033 'International Tables Vol C Tables 4.2.6.8 and 6.1.1.4'
O O 0.0106 0.0060 'International Tables Vol C Tables 4.2.6.8 and 6.1.1.4'
P P 0.1023 0.0942 'International Tables Vol C Tables 4.2.6.8 and 6.1.1.4'
S S 0.1246 0.1234 'International Tables Vol C Tables 4.2.6.8 and 6.1.1.4'
Cu Cu 0.3201 1.2651 'International Tables Vol C Tables 4.2.6.8 and 6.1.1.4'

loop_
_geom_angle_atom_site_label_1
_geom_angle_atom_site_label_2
_geom_angle_atom_site_label_3
_geom_angle
N2 Cu1 N1 78.42(7)
N2 Cu1 S2 108.60(5)
N1 Cu1 S2 125.48(5)
N2 Cu1 S1 124.28(5)
N1 Cu1 S1 105.66(5)
S2 Cu1 S1 111.98(2)
P1 S1 Cu1 90.37(3)
C11 S2 Cu1 108.95(7)
O2 P1 O1 101.29(8)
O2 P1 N3 103.87(8)
O1 P1 N3 110.20(8)
O2 P1 S1 110.15(6)
O1 P1 S1 110.70(6)
N3 P1 S1 118.97(7)
C21 O1 P1 122.08(13)
C18 O2 P1 121.49(12)
C1 N1 C5 118.73(19)
C1 N1 Cu1 126.16(15)
C5 N1 Cu1 115.02(14)
C10 N2 C6 118.29(19)
C10 N2 Cu1 126.08(15)
C6 N2 Cu1 115.14(14)
C11 N3 P1 127.55(14)
N1 C1 C2 122.8(2)
C3 C2 C1 118.7(2)
C2 C3 C4 119.0(2)
C3 C4 C5 119.4(2)
N1 C5 C4 121.3(2)
N1 C5 C6 115.23(18)
C4 C5 C6 123.4(2)
N2 C6 C7 121.4(2)
N2 C6 C5 115.79(18)
C7 C6 C5 122.9(2)
C8 C7 C6 119.5(2)
C9 C8 C7 119.2(2)
C8 C9 C10 118.6(2)
N2 C10 C9 123.1(2)
N3 C11 C12 115.00(17)
N3 C11 S2 129.09(15)
C12 C11 S2 115.87(14)
C13 C12 C17 118.92(18)
C13 C12 C11 121.63(17)
C17 C12 C11 119.44(18)
C14 C13 C12 120.66(19)
C13 C14 C15 120.15(19)
C16 C15 C14 119.77(19)
C15 C16 C17 120.2(2)
C16 C17 C12 120.2(2)
O2 C18 C19 106.62(18)
O2 C18 C20 107.26(18)
C19 C18 C20 113.7(2)
O1 C21 C23 111.2(2)
O1 C21 C22 106.37(19)
C23 C21 C22 112.6(2)

loop_
_geom_bond_atom_site_label_1
_geom_bond_atom_site_label_2
_geom_bond_distance
Cu1 N2 2.0768(18)
Cu1 N1 2.1063(17)
Cu1 S2 2.2194(6)
Cu1 S1 2.2868(6)
S1 P1 1.9688(7)
S2 C11 1.7131(19)
P1 O2 1.5800(14)
P1 O1 1.5801(14)
P1 N3 1.6291(17)
O1 C21 1.473(3)
O2 C18 1.465(2)
N1 C1 1.341(3)
N1 C5 1.344(3)
N2 C10 1.338(3)
N2 C6 1.354(3)
N3 C11 1.310(3)
C1 C2 1.383(3)
C2 C3 1.377(4)
C3 C4 1.385(3)
C4 C5 1.393(3)
C5 C6 1.481(3)
C6 C7 1.389(3)
C7 C8 1.381(4)
C8 C9 1.376(4)
C9 C10 1.381(3)
C11 C12 1.500(3)
C12 C13 1.390(3)
C12 C17 1.398(3)
C13 C14 1.382(3)
C14 C15 1.387(3)
C15 C16 1.385(3)
C16 C17 1.387(3)
C18 C19 1.506(3)
C18 C20 1.510(3)
C21 C23 1.490(4)
C21 C22 1.493(3)
